data_4118385
loop_
_publ_author_name
'Shaoguang Zhang'
'Junnian Wei'
'Ming Zhan'
'Qian Luo'
'Chao Wang'
'Wen-Xiong Zhang'
'Zhenfeng Xi'

_publ_section_title
;
 2,6-Diazasemibullvalenes: Synthesis, Structural Characterization,
 Reaction Chemistry, and Theoretical Analysis
;
_journal_name_full 'Journal of the American Chemical Society'
_journal_page_first 11964
_journal_page_last 11967
_journal_paper_doi 10.1021/ja305581f
_journal_volume 134
_journal_year 2012
_chemical_formula_sum 'C24 H34 N2 O4'
_chemical_formula_weight 414.53
_chemical_name_systematic
; 
 ? 
;
_space_group_IT_number 14
_symmetry_cell_setting monoclinic
_symmetry_space_group_name_Hall '-P 2yn'
_symmetry_space_group_name_H-M 'P 1 21/n 1'
_atom_sites_solution_hydrogens geom
_atom_sites_solution_primary direct
_atom_sites_solution_secondary difmap
_audit_creation_method SHELXL-97
_cell_angle_alpha 90.00
_cell_angle_beta 98.32(3)
_cell_angle_gamma 90.00
_cell_formula_units_Z 4
_cell_length_a 14.708(3)
_cell_length_b 9.2420(18)
_cell_length_c 17.761(4)
_cell_measurement_temperature 293(2)
_cell_measurement_theta_max 27.41
_cell_measurement_theta_min 1.68
_cell_volume 2388.9(9)
_computing_cell_refinement Rapid-AUTO
_computing_data_collection 'Rapid-AUTO (Rigaku,2000)'
_computing_data_reduction 'CrystalStructure (Rigaku/MSC,2000)'
_computing_molecular_graphics 'Siemens SHELXTL V4.2,(Sheldrick,1990)'
_computing_publication_material SHELXL-97,(Sheldrick,1997)
_computing_structure_refinement SHELXL-97,(Sheldrick,1997)
_computing_structure_solution SHELXS-97,(Sheldrick,1997)
_diffrn_ambient_temperature 293(2)
_diffrn_detector_area_resol_mean 10.00
_diffrn_measured_fraction_theta_full 0.997
_diffrn_measured_fraction_theta_max 0.997
_diffrn_measurement_device_type 'Rigaku RAXIS RAPID IP'
_diffrn_measurement_method \W
_diffrn_radiation_monochromator graphite
_diffrn_radiation_source 'fine-focus sealed tube'
_diffrn_radiation_type MoK\a
_diffrn_radiation_wavelength 0.71073
_diffrn_reflns_av_R_equivalents 0.1508
_diffrn_reflns_av_sigmaI/netI 0.6633
_diffrn_reflns_limit_h_max 19
_diffrn_reflns_limit_h_min -18
_diffrn_reflns_limit_k_max 11
_diffrn_reflns_limit_k_min -11
_diffrn_reflns_limit_l_max 22
_diffrn_reflns_limit_l_min -23
_diffrn_reflns_number 10163
_diffrn_reflns_theta_full 27.41
_diffrn_reflns_theta_max 27.41
_diffrn_reflns_theta_min 1.68
_diffrn_standards_decay_% 0
_diffrn_standards_interval_count 0
_diffrn_standards_interval_time 0
_diffrn_standards_number 0
_exptl_absorpt_coefficient_mu 0.078
_exptl_absorpt_correction_T_max 0.9845
_exptl_absorpt_correction_T_min 0.9769
_exptl_absorpt_correction_type empirical
_exptl_absorpt_process_details
; 
                                  HIGASHI, T. (1995). Abscor-empirical 
                                  Absorption Correction based on Fourier 
                                  Series Approximation. 
                                  Rigaku Corporation,Tokyo,Japan. 
;
_exptl_crystal_density_diffrn 1.153
_exptl_crystal_F_000 896
_exptl_crystal_size_max 0.30
_exptl_crystal_size_mid 0.30
_exptl_crystal_size_min 0.20
_refine_diff_density_max 0.417
_refine_diff_density_min -0.258
_refine_diff_density_rms 0.082
_refine_ls_extinction_coef 0.0313(16)
_refine_ls_extinction_expression Fc^*^=kFc[1+0.001xFc^2^\l^3^/sin(2\q)]^-1/4^
_refine_ls_extinction_method SHELXL
_refine_ls_goodness_of_fit_ref 0.904
_refine_ls_hydrogen_treatment none
_refine_ls_matrix_type full
_refine_ls_number_parameters 280
_refine_ls_number_reflns 5402
_refine_ls_number_restraints 0
_refine_ls_restrained_S_all 0.904
_refine_ls_R_factor_all 0.2812
_refine_ls_R_factor_gt 0.0669
_refine_ls_shift/su_max 0.000
_refine_ls_shift/su_mean 0.000
_refine_ls_structure_factor_coef Fsqd
_refine_ls_weighting_details 'calc w=1/[\s^2^(Fo^2^)+(0.0330P)^2^+0.0000P] where P=(Fo^2^+2Fc^2^)/3'
_refine_ls_weighting_scheme calc
_refine_ls_wR_factor_gt 0.1282
_refine_ls_wR_factor_ref 0.2148
_reflns_number_gt 921
_reflns_number_total 5402
_reflns_threshold_expression >2sigma(I)
_cod_data_source_file ja305581f_si_004.cif
_cod_data_source_block zsg55a
_cod_original_cell_volume 2388.8(8)
_cod_database_code 4118385

loop_
_symmetry_equiv_pos_as_xyz
'x, y, z'
'-x+1/2, y+1/2, -z+1/2'
'-x, -y, -z'
'x-1/2, -y-1/2, z-1/2'

loop_
_atom_site_label
_atom_site_type_symbol
_atom_site_fract_x
_atom_site_fract_y
_atom_site_fract_z
_atom_site_U_iso_or_equiv
_atom_site_adp_type
_atom_site_occupancy
_atom_site_symmetry_multiplicity
_atom_site_calc_flag
_atom_site_refinement_flags
O3 O 0.5243(3) 0.7808(6) 0.0834(3) 0.0531(17) Uani 1 1 d .
N1 N 0.7231(4) 0.9694(6) -0.0434(3) 0.0328(17) Uani 1 1 d .
O4 O 0.6028(3) 0.9018(5) 0.1824(3) 0.0471(16) Uani 1 1 d .
O2 O 0.6037(3) 0.6498(6) -0.0469(3) 0.0500(16) Uani 1 1 d .
O1 O 0.5226(3) 0.8398(5) -0.0990(3) 0.0504(17) Uani 1 1 d .
C3 C 0.7581(5) 1.0793(7) 0.0172(4) 0.0283(19) Uani 1 1 d .
N2 N 0.9002(4) 0.9742(7) 0.0748(3) 0.0373(19) Uani 1 1 d .
C6 C 0.8623(5) 1.0806(8) 0.0171(4) 0.029(2) Uani 1 1 d .
C2 C 0.7443(4) 1.0041(7) 0.0921(4) 0.0253(19) Uani 1 1 d .
H2 H 0.7304 1.0730 0.1308 0.030 Uiso 1 1 calc R
C1 C 0.8400(5) 0.9343(8) 0.1129(4) 0.035(2) Uani 1 1 d .
C7 C 0.9105(5) 1.2216(8) 0.0341(4) 0.042(2) Uani 1 1 d .
H7A H 0.9693 1.2172 0.0156 0.051 Uiso 1 1 calc R
H7B H 0.9226 1.2335 0.0889 0.051 Uiso 1 1 calc R
C4 C 0.7935(5) 0.9460(8) -0.0891(4) 0.038(2) Uani 1 1 d .
C10 C 0.7101(4) 1.2225(8) -0.0033(4) 0.046(2) Uani 1 1 d .
H10A H 0.6522 1.2240 0.0169 0.055 Uiso 1 1 calc R
H10B H 0.6965 1.2302 -0.0582 0.055 Uiso 1 1 calc R
C23 C 0.5905(5) 0.8555(8) 0.1098(5) 0.041(2) Uani 1 1 d .
C12 C 0.6622(5) 0.9053(7) 0.0640(4) 0.032(2) Uani 1 1 d .
C13 C 0.7782(5) 0.8476(9) -0.1588(5) 0.045(2) Uani 1 1 d .
C5 C 0.8695(5) 1.0175(8) -0.0605(4) 0.040(2) Uani 1 1 d .
H5 H 0.9208 1.0274 -0.0852 0.048 Uiso 1 1 calc R
C21 C 0.5872(6) 0.7911(10) -0.0575(5) 0.043(2) Uani 1 1 d .
C8 C 0.8600(5) 1.3521(9) 0.0007(5) 0.072(3) Uani 1 1 d .
H8A H 0.8524 1.3478 -0.0545 0.086 Uiso 1 1 calc R
H8B H 0.8939 1.4392 0.0171 0.086 Uiso 1 1 calc R
C9 C 0.7678(6) 1.3534(8) 0.0277(5) 0.079(3) Uani 1 1 d .
H9A H 0.7355 1.4418 0.0109 0.095 Uiso 1 1 calc R
H9B H 0.7762 1.3517 0.0828 0.095 Uiso 1 1 calc R
C20 C 0.8081(5) 0.6824(8) 0.1587(4) 0.073(3) Uani 1 1 d .
H20A H 0.7430 0.6999 0.1518 0.109 Uiso 1 1 calc R
H20B H 0.8238 0.6141 0.1992 0.109 Uiso 1 1 calc R
H20C H 0.8253 0.6442 0.1125 0.109 Uiso 1 1 calc R
C11 C 0.6613(5) 0.8829(8) -0.0128(4) 0.034(2) Uani 1 1 d .
C17 C 0.8595(5) 0.8254(9) 0.1789(4) 0.041(2) Uani 1 1 d .
C18 C 0.9625(4) 0.7881(8) 0.1911(4) 0.060(3) Uani 1 1 d .
H18A H 0.9793 0.7491 0.1450 0.091 Uiso 1 1 calc R
H18B H 0.9748 0.7179 0.2312 0.091 Uiso 1 1 calc R
H18C H 0.9976 0.8741 0.2049 0.091 Uiso 1 1 calc R
C24 C 0.5341(5) 0.8553(9) 0.2295(4) 0.081(3) Uani 1 1 d .
H24A H 0.4740 0.8838 0.2056 0.122 Uiso 1 1 calc R
H24B H 0.5469 0.8997 0.2788 0.122 Uiso 1 1 calc R
H24C H 0.5363 0.7520 0.2350 0.122 Uiso 1 1 calc R
C22 C 0.5369(5) 0.5521(8) -0.0906(4) 0.070(3) Uani 1 1 d .
H22A H 0.4778 0.5646 -0.0746 0.105 Uiso 1 1 calc R
H22B H 0.5567 0.4537 -0.0820 0.105 Uiso 1 1 calc R
H22C H 0.5326 0.5741 -0.1438 0.105 Uiso 1 1 calc R
C16 C 0.7894(5) 0.6873(8) -0.1325(4) 0.080(3) Uani 1 1 d .
H16A H 0.8535 0.6656 -0.1187 0.120 Uiso 1 1 calc R
H16B H 0.7636 0.6248 -0.1732 0.120 Uiso 1 1 calc R
H16C H 0.7581 0.6726 -0.0893 0.120 Uiso 1 1 calc R
C19 C 0.8321(5) 0.8879(9) 0.2518(4) 0.071(3) Uani 1 1 d .
H19A H 0.8637 0.9778 0.2636 0.107 Uiso 1 1 calc R
H19B H 0.8484 0.8209 0.2929 0.107 Uiso 1 1 calc R
H19C H 0.7670 0.9044 0.2449 0.107 Uiso 1 1 calc R
C14 C 0.8529(5) 0.8804(9) -0.2066(4) 0.069(3) Uani 1 1 d .
H14A H 0.8490 0.9801 -0.2219 0.104 Uiso 1 1 calc R
H14B H 0.8451 0.8198 -0.2510 0.104 Uiso 1 1 calc R
H14C H 0.9119 0.8621 -0.1774 0.104 Uiso 1 1 calc R
C15 C 0.6873(5) 0.8770(10) -0.2104(4) 0.087(4) Uani 1 1 d .
H15A H 0.6374 0.8381 -0.1874 0.130 Uiso 1 1 calc R
H15B H 0.6885 0.8319 -0.2589 0.130 Uiso 1 1 calc R
H15C H 0.6792 0.9795 -0.2172 0.130 Uiso 1 1 calc R

loop_
_atom_site_aniso_label
_atom_site_aniso_U_11
_atom_site_aniso_U_22
_atom_site_aniso_U_33
_atom_site_aniso_U_23
_atom_site_aniso_U_13
_atom_site_aniso_U_12
O3 0.046(4) 0.050(4) 0.063(4) -0.004(3) 0.009(3) -0.017(3)
N1 0.031(4) 0.019(4) 0.045(4) 0.005(3) -0.003(4) -0.007(3)
O4 0.044(4) 0.054(4) 0.042(4) -0.003(3) 0.003(3) -0.007(3)
O2 0.051(4) 0.038(4) 0.055(4) 0.000(3) -0.013(3) -0.015(3)
O1 0.041(4) 0.042(4) 0.064(4) 0.001(3) -0.005(3) -0.004(3)
C3 0.026(5) 0.016(5) 0.039(5) 0.002(4) -0.007(4) -0.003(4)
N2 0.025(4) 0.045(5) 0.042(4) 0.003(4) 0.007(3) -0.011(4)
C6 0.016(4) 0.034(5) 0.039(5) 0.009(4) 0.008(4) 0.001(4)
C2 0.023(4) 0.030(5) 0.025(4) -0.008(4) 0.007(4) -0.013(4)
C1 0.031(5) 0.018(5) 0.045(6) -0.006(4) -0.031(4) 0.008(4)
C7 0.030(5) 0.037(6) 0.060(6) 0.002(5) 0.005(4) -0.010(5)
C4 0.048(6) 0.034(6) 0.038(5) 0.013(4) 0.027(5) 0.014(5)
C10 0.036(5) 0.041(6) 0.060(6) 0.010(5) 0.005(4) 0.012(5)
C23 0.020(5) 0.030(6) 0.070(7) 0.001(5) -0.006(5) -0.001(4)
C12 0.025(5) 0.021(5) 0.049(5) 0.008(4) 0.005(4) 0.001(4)
C13 0.037(5) 0.052(6) 0.051(6) 0.000(5) 0.018(5) 0.002(5)
C5 0.026(5) 0.042(6) 0.051(6) 0.007(5) 0.002(4) -0.008(4)
C21 0.052(6) 0.031(6) 0.046(6) 0.003(5) 0.001(5) 0.003(5)
C8 0.039(6) 0.057(7) 0.122(8) 0.003(7) 0.023(6) -0.027(6)
C9 0.104(8) 0.010(5) 0.107(8) -0.005(6) -0.038(7) -0.001(6)
C20 0.063(6) 0.039(6) 0.104(8) 0.026(6) -0.030(6) -0.013(5)
C11 0.026(5) 0.021(5) 0.048(6) -0.008(5) -0.016(4) 0.011(4)
C17 0.047(6) 0.040(6) 0.035(5) -0.010(5) 0.002(4) -0.003(4)
C18 0.026(5) 0.080(7) 0.070(6) 0.031(6) -0.008(4) 0.016(5)
C24 0.078(7) 0.101(9) 0.079(7) 0.010(6) 0.058(6) -0.026(6)
C22 0.077(7) 0.044(6) 0.084(7) 0.003(6) -0.007(6) -0.026(6)
C16 0.104(8) 0.049(7) 0.098(8) -0.020(6) 0.052(6) -0.018(6)
C19 0.067(7) 0.077(8) 0.064(6) 0.034(6) -0.013(5) 0.007(6)
C14 0.056(6) 0.112(9) 0.043(6) -0.021(6) 0.016(5) -0.011(6)
C15 0.057(6) 0.143(10) 0.063(7) -0.024(7) 0.020(5) -0.018(7)

loop_
_atom_type_symbol
_atom_type_description
_atom_type_scat_dispersion_real
_atom_type_scat_dispersion_imag
_atom_type_scat_source
C C 0.0033 0.0016 'International Tables Vol C Tables 4.2.6.8 and 6.1.1.4'
H H 0.0000 0.0000 'International Tables Vol C Tables 4.2.6.8 and 6.1.1.4'
N N 0.0061 0.0033 'International Tables Vol C Tables 4.2.6.8 and 6.1.1.4'
O O 0.0106 0.0060 'International Tables Vol C Tables 4.2.6.8 and 6.1.1.4'

loop_
_geom_angle_atom_site_label_1
_geom_angle_atom_site_label_2
_geom_angle_atom_site_label_3
_geom_angle
C11 N1 C4 135.4(6)
C11 N1 C3 106.5(6)
C4 N1 C3 107.9(6)
C23 O4 C24 116.4(6)
C21 O2 C22 115.5(6)
N1 C3 C10 108.3(6)
N1 C3 C6 104.0(6)
C10 C3 C6 115.0(6)
N1 C3 C2 103.7(5)
C10 C3 C2 119.1(6)
C6 C3 C2 105.2(5)
C1 N2 C6 110.4(6)
N2 C6 C7 108.7(6)
N2 C6 C5 107.9(6)
C7 C6 C5 115.2(6)
N2 C6 C3 105.8(6)
C7 C6 C3 116.9(6)
C5 C6 C3 101.6(6)
C12 C2 C3 100.5(5)
C12 C2 C1 118.4(6)
C3 C2 C1 99.5(5)
C12 C2 H2 112.3
C3 C2 H2 112.3
C1 C2 H2 112.3
N2 C1 C17 122.5(7)
N2 C1 C2 116.2(7)
C17 C1 C2 121.2(7)
C6 C7 C8 115.4(6)
C6 C7 H7A 108.4
C8 C7 H7A 108.4
C6 C7 H7B 108.4
C8 C7 H7B 108.4
H7A C7 H7B 107.5
C5 C4 N1 110.2(7)
C5 C4 C13 128.5(7)
N1 C4 C13 121.3(7)
C3 C10 C9 112.8(6)
C3 C10 H10A 109.0
C9 C10 H10A 109.0
C3 C10 H10B 109.0
C9 C10 H10B 109.0
H10A C10 H10B 107.8
O3 C23 O4 122.2(7)
O3 C23 C12 123.2(8)
O4 C23 C12 114.6(7)
C11 C12 C23 125.9(7)
C11 C12 C2 107.8(6)
C23 C12 C2 126.1(7)
C14 C13 C4 107.5(6)
C14 C13 C15 105.7(6)
C4 C13 C15 113.1(7)
C14 C13 C16 107.8(7)
C4 C13 C16 109.1(7)
C15 C13 C16 113.3(7)
C4 C5 C6 111.9(7)
C4 C5 H5 124.1
C6 C5 H5 124.1
O1 C21 O2 124.3(8)
O1 C21 C11 123.9(8)
O2 C21 C11 111.8(7)
C7 C8 C9 107.4(7)
C7 C8 H8A 110.2
C9 C8 H8A 110.2
C7 C8 H8B 110.2
C9 C8 H8B 110.2
H8A C8 H8B 108.5
C8 C9 C10 111.0(7)
C8 C9 H9A 109.4
C10 C9 H9A 109.4
C8 C9 H9B 109.4
C10 C9 H9B 109.4
H9A C9 H9B 108.0
C17 C20 H20A 109.5
C17 C20 H20B 109.5
H20A C20 H20B 109.5
C17 C20 H20C 109.5
H20A C20 H20C 109.5
H20B C20 H20C 109.5
C12 C11 N1 113.0(7)
C12 C11 C21 120.5(7)
N1 C11 C21 125.7(7)
C19 C17 C18 109.9(6)
C19 C17 C20 110.0(7)
C18 C17 C20 106.4(6)
C19 C17 C1 110.8(7)
C18 C17 C1 109.0(6)
C20 C17 C1 110.6(6)
C17 C18 H18A 109.5
C17 C18 H18B 109.5
H18A C18 H18B 109.5
C17 C18 H18C 109.5
H18A C18 H18C 109.5
H18B C18 H18C 109.5
O4 C24 H24A 109.5
O4 C24 H24B 109.5
H24A C24 H24B 109.5
O4 C24 H24C 109.5
H24A C24 H24C 109.5
H24B C24 H24C 109.5
O2 C22 H22A 109.5
O2 C22 H22B 109.5
H22A C22 H22B 109.5
O2 C22 H22C 109.5
H22A C22 H22C 109.5
H22B C22 H22C 109.5
C13 C16 H16A 109.5
C13 C16 H16B 109.5
H16A C16 H16B 109.5
C13 C16 H16C 109.5
H16A C16 H16C 109.5
H16B C16 H16C 109.5
C17 C19 H19A 109.5
C17 C19 H19B 109.5
H19A C19 H19B 109.5
C17 C19 H19C 109.5
H19A C19 H19C 109.5
H19B C19 H19C 109.5
C13 C14 H14A 109.5
C13 C14 H14B 109.5
H14A C14 H14B 109.5
C13 C14 H14C 109.5
H14A C14 H14C 109.5
H14B C14 H14C 109.5
C13 C15 H15A 109.5
C13 C15 H15B 109.5
H15A C15 H15B 109.5
C13 C15 H15C 109.5
H15A C15 H15C 109.5
H15B C15 H15C 109.5

loop_
_geom_bond_atom_site_label_1
_geom_bond_atom_site_label_2
_geom_bond_distance
O3 C23 1.230(7)
N1 C11 1.380(8)
N1 C4 1.423(8)
N1 C3 1.515(8)
O4 C23 1.346(8)
O4 C24 1.467(7)
O2 C21 1.337(8)
O2 C22 1.471(7)
O1 C21 1.201(8)
C3 C10 1.520(8)
C3 C6 1.532(8)
C3 C2 1.540(8)
N2 C1 1.246(8)
N2 C6 1.471(8)
C6 C7 1.493(8)
C6 C5 1.514(9)
C2 C12 1.539(8)
C2 C1 1.543(8)
C2 H2 0.9800
C1 C17 1.540(9)
C7 C8 1.494(8)
C7 H7A 0.9700
C7 H7B 0.9700
C4 C5 1.334(9)
C4 C13 1.526(9)
C10 C9 1.533(8)
C10 H10A 0.9700
C10 H10B 0.9700
C23 C12 1.494(9)
C12 C11 1.378(8)
C13 C14 1.513(8)
C13 C15 1.531(9)
C13 C16 1.555(9)
C5 H5 0.9300
C21 C11 1.513(9)
C8 C9 1.502(9)
C8 H8A 0.9700
C8 H8B 0.9700
C9 H9A 0.9700
C9 H9B 0.9700
C20 C17 1.539(8)
C20 H20A 0.9600
C20 H20B 0.9600
C20 H20C 0.9600
C17 C19 1.526(9)
C17 C18 1.537(8)
C18 H18A 0.9600
C18 H18B 0.9600
C18 H18C 0.9600
C24 H24A 0.9600
C24 H24B 0.9600
C24 H24C 0.9600
C22 H22A 0.9600
C22 H22B 0.9600
C22 H22C 0.9600
C16 H16A 0.9600
C16 H16B 0.9600
C16 H16C 0.9600
C19 H19A 0.9600
C19 H19B 0.9600
C19 H19C 0.9600
C14 H14A 0.9600
C14 H14B 0.9600
C14 H14C 0.9600
C15 H15A 0.9600
C15 H15B 0.9600
C15 H15C 0.9600
